data_7157039
loop_
_publ_author_name
'Verma, Kamal'
'Taily, Irshad Maajid'
'Banerjee, Prabal'

_publ_section_title
;
 Exploitation of donor-acceptor cyclopropanes and N-sulfonyl 1-azadienes
 towards the synthesis of spiro-cyclopentane benzofuran derivatives.
;
_journal_issue 35
_journal_name_full 'Organic &amp; biomolecular chemistry'
_journal_page_first 8149
_journal_page_last 8152
_journal_paper_doi 10.1039/c9ob01369e
_journal_volume 17
_journal_year 2019
_chemical_formula_sum 'C31 H30 O7'
_chemical_formula_weight 514.55
_space_group_crystal_system triclinic
_space_group_IT_number 2
_space_group_name_Hall '-P 1'
_space_group_name_H-M_alt 'P -1'
_symmetry_space_group_name_Hall '-P 1'
_symmetry_space_group_name_H-M 'P -1'
_atom_sites_solution_hydrogens geom
_audit_creation_method SHELXL-2014/7
_audit_update_record
;
2018-08-20 deposited with the CCDC.    2019-08-16 downloaded from the CCDC.
;
_cell_angle_alpha 95.665(5)
_cell_angle_beta 97.294(5)
_cell_angle_gamma 99.247(5)
_cell_formula_units_Z 2
_cell_length_a 9.539(5)
_cell_length_b 9.870(5)
_cell_length_c 15.022(5)
_cell_measurement_reflns_used 6760
_cell_measurement_temperature 293(2)
_cell_measurement_theta_max 28.3
_cell_measurement_theta_min 2.2
_cell_volume 1374.4(11)
_computing_cell_refinement 'APEX2 (Bruker, 2014); SAINT (Bruker, 2014)'
_computing_data_collection 'APEX2 (Bruker, 2014)'
_computing_data_reduction 'SAINT (Bruker, 2014);XPREP(Sheldrick,2014)'
_computing_structure_refinement 'SHELXL-2014/7 (Sheldrick, 2014)'
_computing_structure_solution 'SHELXS-2014 (Sheldrick, 2014)'
_diffrn_ambient_temperature 293(2)
_diffrn_detector_area_resol_mean 10.233
_diffrn_measured_fraction_theta_full 0.995
_diffrn_measured_fraction_theta_max 0.987
_diffrn_measurement_device_type 'Bruker D8 Venture PHOTON 100 CMOS'
_diffrn_measurement_method 'phi and omega scan'
_diffrn_radiation_type MoK\a
_diffrn_radiation_wavelength 0.71073
_diffrn_reflns_av_R_equivalents 0.0771
_diffrn_reflns_av_unetI/netI 0.0754
_diffrn_reflns_Laue_measured_fraction_full 0.995
_diffrn_reflns_Laue_measured_fraction_max 0.987
_diffrn_reflns_limit_h_max 12
_diffrn_reflns_limit_h_min -12
_diffrn_reflns_limit_k_max 13
_diffrn_reflns_limit_k_min -13
_diffrn_reflns_limit_l_max 19
_diffrn_reflns_limit_l_min -20
_diffrn_reflns_number 24174
_diffrn_reflns_point_group_measured_fraction_full 0.995
_diffrn_reflns_point_group_measured_fraction_max 0.987
_diffrn_reflns_theta_full 25.242
_diffrn_reflns_theta_max 28.312
_diffrn_reflns_theta_min 2.186
_diffrn_source 'fine-focus sealed tube'
_exptl_absorpt_coefficient_mu 0.088
_exptl_absorpt_correction_T_max 0.7457
_exptl_absorpt_correction_T_min 0.6042
_exptl_absorpt_correction_type multi-scan
_exptl_absorpt_process_details SADABS
_exptl_crystal_colour colorless
_exptl_crystal_density_diffrn 1.243
_exptl_crystal_density_meas ?
_exptl_crystal_description block
_exptl_crystal_F_000 544
_exptl_crystal_size_max 0.26
_exptl_crystal_size_mid 0.22
_exptl_crystal_size_min 0.18
_refine_diff_density_max 0.314
_refine_diff_density_min -0.238
_refine_diff_density_rms 0.043
_refine_ls_extinction_method none
_refine_ls_goodness_of_fit_ref 1.037
_refine_ls_hydrogen_treatment constr
_refine_ls_matrix_type full
_refine_ls_number_parameters 343
_refine_ls_number_reflns 6760
_refine_ls_number_restraints 0
_refine_ls_restrained_S_all 1.037
_refine_ls_R_factor_all 0.1477
_refine_ls_R_factor_gt 0.0806
_refine_ls_shift/su_max 0.005
_refine_ls_shift/su_mean 0.001
_refine_ls_structure_factor_coef Fsqd
_refine_ls_weighting_details 'w=1/[\s^2^(Fo^2^)+(0.0764P)^2^+0.7131P] where P=(Fo^2^+2Fc^2^)/3'
_refine_ls_weighting_scheme calc
_refine_ls_wR_factor_gt 0.1970
_refine_ls_wR_factor_ref 0.2320
_reflns_Friedel_coverage 0.000
_reflns_number_gt 3531
_reflns_number_total 6760
_reflns_threshold_expression 'I > 2\s(I)'
_cod_data_source_file c9ob01369e2.cif
_cod_data_source_block shelx_CCDC1
_cod_depositor_comments
;
The following automatic conversions were performed:

'_exptl_crystal_density_meas' value 'not measured' was changed to '?'
- the value is perceived as not measured.

Automatic conversion script
Id: cif_fix_values 4973 2017-02-22 13:04:09Z antanas 

 Adding full bibliography for 7157038--7157039.cif.
;
_cod_database_code 7157039
_shelx_shelxl_version_number 2014/7
_shelx_space_group_comment
;
The symmetry employed for this shelxl refinement is uniquely defined
by the following loop, which should always be used as a source of
symmetry information in preference to the above space-group names.
They are only intended as comments.
;

loop_
_space_group_symop_operation_xyz
'x, y, z'
'-x, -y, -z'

loop_
_atom_site_label
_atom_site_type_symbol
_atom_site_fract_x
_atom_site_fract_y
_atom_site_fract_z
_atom_site_U_iso_or_equiv
_atom_site_adp_type
_atom_site_occupancy
_atom_site_site_symmetry_order
_atom_site_calc_flag
_atom_site_refinement_flags_posn
_atom_site_refinement_flags_adp
O1 O 0.7002(2) -0.1053(2) 0.23944(13) 0.0552(5) Uani 1 1 d . .
O5 O 0.7401(3) 0.2308(3) 0.48479(16) 0.0759(7) Uani 1 1 d . .
O3 O 1.0134(3) 0.3586(2) 0.35752(16) 0.0788(7) Uani 1 1 d . .
O6 O 0.7442(3) 0.0047(3) 0.47792(17) 0.0792(7) Uani 1 1 d . .
O7 O 1.1367(3) -0.4715(3) 0.0979(2) 0.0935(8) Uani 1 1 d . .
O4 O 1.0425(2) 0.2820(2) 0.49219(16) 0.0787(7) Uani 1 1 d . .
O2 O 0.8273(3) 0.1205(3) 0.08866(16) 0.0855(8) Uani 1 1 d . .
C5 C 0.7794(3) 0.1460(3) 0.28536(18) 0.0499(7) Uani 1 1 d . .
H5 H 0.8312 0.2234 0.2598 0.060 Uiso 1 1 calc R U
C6 C 0.6303(3) 0.1773(3) 0.28601(18) 0.0506(7) Uani 1 1 d . .
C1 C 0.8737(3) 0.1407(3) 0.37933(18) 0.0497(7) Uani 1 1 d . .
C4 C 0.7970(3) 0.0170(3) 0.22596(18) 0.0496(7) Uani 1 1 d . .
C3 C 0.9531(3) 0.0007(3) 0.2586(2) 0.0539(7) Uani 1 1 d . .
H3 H 1.0164 0.0801 0.2424 0.065 Uiso 1 1 calc R U
C25 C 0.7691(3) 0.0266(3) 0.1245(2) 0.0607(8) Uani 1 1 d . .
C2 C 0.9573(3) 0.0216(3) 0.3609(2) 0.0579(7) Uani 1 1 d . .
H2A H 1.0556 0.0462 0.3911 0.070 Uiso 1 1 calc R U
H2B H 0.9121 -0.0620 0.3821 0.070 Uiso 1 1 calc R U
C31 C 0.6295(3) -0.1662(3) 0.1570(2) 0.0586(8) Uani 1 1 d . .
C18 C 0.9994(3) -0.1277(3) 0.2186(2) 0.0544(7) Uani 1 1 d . .
C21 C 1.0867(3) -0.3626(3) 0.1391(2) 0.0663(8) Uani 1 1 d . .
C26 C 0.6644(3) -0.0935(4) 0.0862(2) 0.0634(8) Uani 1 1 d . .
C15 C 0.9811(3) 0.2737(3) 0.4066(2) 0.0568(7) Uani 1 1 d . .
C20 C 1.1279(4) -0.2361(4) 0.1118(2) 0.0721(9) Uani 1 1 d . .
H20 H 1.1861 -0.2280 0.0668 0.086 Uiso 1 1 calc R U
C11 C 0.6026(4) 0.3038(4) 0.2648(2) 0.0678(9) Uani 1 1 d . .
H11 H 0.6763 0.3676 0.2500 0.081 Uiso 1 1 calc R U
C19 C 1.0845(3) -0.1215(3) 0.1501(2) 0.0639(8) Uani 1 1 d . .
H19 H 1.1127 -0.0368 0.1296 0.077 Uiso 1 1 calc R U
C22 C 1.0004(4) -0.3740(4) 0.2066(3) 0.0789(10) Uani 1 1 d . .
H22 H 0.9708 -0.4595 0.2257 0.095 Uiso 1 1 calc R U
C30 C 0.5313(4) -0.2874(4) 0.1448(3) 0.0828(11) Uani 1 1 d . .
H30 H 0.5090 -0.3349 0.1931 0.099 Uiso 1 1 calc R U
C12 C 0.7803(3) 0.1149(3) 0.4535(2) 0.0574(7) Uani 1 1 d . .
C7 C 0.5164(3) 0.0850(4) 0.3069(2) 0.0698(9) Uani 1 1 d . .
H7 H 0.5309 -0.0020 0.3206 0.084 Uiso 1 1 calc R U
C9 C 0.3572(4) 0.2467(5) 0.2870(3) 0.0875(12) Uani 1 1 d . .
H9 H 0.2667 0.2702 0.2879 0.105 Uiso 1 1 calc R U
C10 C 0.4671(4) 0.3385(4) 0.2651(3) 0.0885(12) Uani 1 1 d . .
H10 H 0.4511 0.4246 0.2502 0.106 Uiso 1 1 calc R U
C17 C 1.2869(5) 0.3615(5) 0.5461(4) 0.131(2) Uani 1 1 d . .
H17A H 1.3581 0.4409 0.5707 0.197 Uiso 1 1 calc R U
H17B H 1.2835 0.2945 0.5883 0.197 Uiso 1 1 calc R U
H17C H 1.3111 0.3216 0.4904 0.197 Uiso 1 1 calc R U
C16 C 1.1521(4) 0.4015(4) 0.5297(3) 0.0954(13) Uani 1 1 d . .
H16A H 1.1555 0.4701 0.4877 0.114 Uiso 1 1 calc R U
H16B H 1.1279 0.4429 0.5858 0.114 Uiso 1 1 calc R U
C27 C 0.5977(5) -0.1451(5) -0.0020(3) 0.0914(12) Uani 1 1 d . .
H27 H 0.6195 -0.0983 -0.0507 0.110 Uiso 1 1 calc R U
C23 C 0.9591(4) -0.2563(4) 0.2450(3) 0.0774(10) Uani 1 1 d . .
H23 H 0.9017 -0.2643 0.2906 0.093 Uiso 1 1 calc R U
C28 C 0.5009(5) -0.2644(6) -0.0149(4) 0.1097(16) Uani 1 1 d . .
H28 H 0.4562 -0.2998 -0.0731 0.132 Uiso 1 1 calc R U
C29 C 0.4676(5) -0.3344(5) 0.0572(4) 0.1076(16) Uani 1 1 d . .
H29 H 0.4003 -0.4157 0.0463 0.129 Uiso 1 1 calc R U
C24 C 1.0796(6) -0.6065(4) 0.1126(3) 0.1066(15) Uani 1 1 d . .
H24A H 1.1246 -0.6715 0.0796 0.160 Uiso 1 1 calc R U
H24B H 1.0971 -0.6151 0.1760 0.160 Uiso 1 1 calc R U
H24C H 0.9780 -0.6250 0.0923 0.160 Uiso 1 1 calc R U
C8 C 0.3819(4) 0.1201(5) 0.3076(3) 0.0865(11) Uani 1 1 d . .
H8 H 0.3075 0.0569 0.3223 0.104 Uiso 1 1 calc R U
C13 C 0.6407(6) 0.2195(6) 0.5504(4) 0.132(2) Uani 1 1 d . .
H13A H 0.5470 0.2298 0.5211 0.159 Uiso 1 1 calc R U
H13B H 0.6318 0.1273 0.5686 0.159 Uiso 1 1 calc R U
C14 C 0.6758(8) 0.3084(9) 0.6224(4) 0.199(4) Uani 1 1 d . .
H14A H 0.6043 0.2932 0.6616 0.299 Uiso 1 1 calc R U
H14B H 0.7670 0.2976 0.6533 0.299 Uiso 1 1 calc R U
H14C H 0.6820 0.4004 0.6057 0.299 Uiso 1 1 calc R U

loop_
_atom_site_aniso_label
_atom_site_aniso_U_11
_atom_site_aniso_U_22
_atom_site_aniso_U_33
_atom_site_aniso_U_23
_atom_site_aniso_U_13
_atom_site_aniso_U_12
O1 0.0602(12) 0.0515(12) 0.0543(12) 0.0138(9) 0.0161(9) 0.0008(9)
O5 0.0831(16) 0.0751(16) 0.0734(15) 0.0049(12) 0.0359(12) 0.0090(12)
O3 0.0904(17) 0.0651(15) 0.0735(15) 0.0182(12) 0.0097(12) -0.0128(12)
O6 0.0868(16) 0.0741(16) 0.0834(17) 0.0375(13) 0.0270(13) 0.0051(12)
O7 0.111(2) 0.0622(16) 0.117(2) 0.0047(15) 0.0512(17) 0.0203(14)
O4 0.0755(15) 0.0717(16) 0.0760(16) 0.0155(12) -0.0163(12) -0.0074(12)
O2 0.1074(19) 0.0869(18) 0.0676(15) 0.0374(14) 0.0243(13) 0.0071(14)
C5 0.0500(15) 0.0504(16) 0.0523(16) 0.0180(13) 0.0120(12) 0.0067(12)
C6 0.0541(16) 0.0544(17) 0.0445(15) 0.0088(13) 0.0061(12) 0.0124(13)
C1 0.0494(15) 0.0520(17) 0.0491(15) 0.0127(13) 0.0085(12) 0.0079(12)
C4 0.0515(15) 0.0513(17) 0.0490(15) 0.0173(13) 0.0136(12) 0.0065(12)
C3 0.0514(16) 0.0513(17) 0.0626(18) 0.0170(14) 0.0130(13) 0.0097(13)
C25 0.0686(19) 0.065(2) 0.0568(18) 0.0223(16) 0.0199(15) 0.0179(16)
C2 0.0603(18) 0.0576(19) 0.0576(18) 0.0124(14) 0.0032(14) 0.0162(14)
C31 0.0551(17) 0.0580(19) 0.0626(19) 0.0011(15) 0.0134(14) 0.0092(14)
C18 0.0533(16) 0.0559(18) 0.0582(17) 0.0140(14) 0.0148(13) 0.0120(13)
C21 0.068(2) 0.060(2) 0.075(2) 0.0072(17) 0.0224(16) 0.0138(16)
C26 0.0662(19) 0.074(2) 0.0527(18) 0.0024(16) 0.0082(14) 0.0236(17)
C15 0.0548(17) 0.0546(18) 0.0627(19) 0.0100(15) 0.0111(14) 0.0101(13)
C20 0.083(2) 0.068(2) 0.074(2) 0.0148(18) 0.0403(18) 0.0129(17)
C11 0.070(2) 0.066(2) 0.074(2) 0.0185(17) 0.0150(16) 0.0203(16)
C19 0.0673(19) 0.0566(19) 0.072(2) 0.0170(16) 0.0254(16) 0.0066(15)
C22 0.092(2) 0.062(2) 0.098(3) 0.0321(19) 0.044(2) 0.0197(18)
C30 0.077(2) 0.072(2) 0.097(3) -0.010(2) 0.032(2) 0.0022(18)
C12 0.0558(17) 0.064(2) 0.0516(17) 0.0138(15) 0.0069(13) 0.0052(14)
C7 0.0555(18) 0.070(2) 0.087(2) 0.0208(18) 0.0171(16) 0.0099(16)
C9 0.063(2) 0.112(3) 0.096(3) 0.017(2) 0.012(2) 0.036(2)
C10 0.091(3) 0.084(3) 0.104(3) 0.030(2) 0.016(2) 0.042(2)
C17 0.074(3) 0.106(4) 0.199(6) 0.006(4) -0.009(3) 0.002(3)
C16 0.088(3) 0.070(3) 0.112(3) 0.006(2) -0.019(2) -0.002(2)
C27 0.099(3) 0.116(4) 0.059(2) -0.005(2) 0.003(2) 0.037(3)
C23 0.095(3) 0.067(2) 0.090(3) 0.0313(19) 0.052(2) 0.0299(19)
C28 0.097(3) 0.129(4) 0.087(3) -0.038(3) -0.009(3) 0.020(3)
C29 0.085(3) 0.101(3) 0.118(4) -0.040(3) 0.017(3) -0.006(2)
C24 0.150(4) 0.059(3) 0.116(4) 0.006(2) 0.038(3) 0.021(3)
C8 0.053(2) 0.099(3) 0.110(3) 0.020(2) 0.0158(19) 0.0135(19)
C13 0.139(4) 0.133(4) 0.134(5) -0.003(4) 0.095(4) 0.005(3)
C14 0.176(6) 0.287(9) 0.102(4) -0.065(5) 0.081(4) -0.051(6)

loop_
_atom_type_symbol
_atom_type_description
_atom_type_scat_dispersion_real
_atom_type_scat_dispersion_imag
_atom_type_scat_source
C C 0.0033 0.0016 'International Tables Vol C Tables 4.2.6.8 and 6.1.1.4'
H H 0.0000 0.0000 'International Tables Vol C Tables 4.2.6.8 and 6.1.1.4'
O O 0.0106 0.0060 'International Tables Vol C Tables 4.2.6.8 and 6.1.1.4'

loop_
_geom_angle_atom_site_label_1
_geom_angle_atom_site_label_2
_geom_angle_atom_site_label_3
_geom_angle
C31 O1 C4 108.1(2)
C12 O5 C13 116.7(3)
C21 O7 C24 118.9(3)
C15 O4 C16 119.0(3)
C6 C5 C4 117.9(2)
C6 C5 C1 118.2(2)
C4 C5 C1 104.7(2)
C11 C6 C7 117.1(3)
C11 C6 C5 119.2(3)
C7 C6 C5 123.7(3)
C15 C1 C12 110.0(2)
C15 C1 C2 108.3(2)
C12 C1 C2 111.8(2)
C15 C1 C5 110.4(2)
C12 C1 C5 111.5(2)
C2 C1 C5 104.6(2)
O1 C4 C5 112.8(2)
O1 C4 C25 105.0(2)
C5 C4 C25 114.2(2)
O1 C4 C3 109.2(2)
C5 C4 C3 103.0(2)
C25 C4 C3 112.7(2)
C18 C3 C2 117.3(2)
C18 C3 C4 116.0(2)
C2 C3 C4 101.1(2)
O2 C25 C26 130.3(3)
O2 C25 C4 123.6(3)
C26 C25 C4 106.0(3)
C3 C2 C1 105.4(2)
O1 C31 C30 123.5(3)
O1 C31 C26 113.6(3)
C30 C31 C26 122.9(3)
C23 C18 C19 116.4(3)
C23 C18 C3 123.2(3)
C19 C18 C3 120.3(3)
C20 C21 O7 116.7(3)
C20 C21 C22 119.4(3)
O7 C21 C22 123.8(3)
C31 C26 C27 119.0(4)
C31 C26 C25 107.1(3)
C27 C26 C25 133.8(4)
O3 C15 O4 123.4(3)
O3 C15 C1 125.4(3)
O4 C15 C1 111.2(3)
C21 C20 C19 120.7(3)
C6 C11 C10 121.5(3)
C20 C19 C18 121.9(3)
C23 C22 C21 118.9(3)
C31 C30 C29 116.4(4)
O6 C12 O5 124.5(3)
O6 C12 C1 124.8(3)
O5 C12 C1 110.7(3)
C8 C7 C6 121.2(3)
C8 C9 C10 119.2(3)
C9 C10 C11 120.3(4)
C17 C16 O4 110.2(4)
C28 C27 C26 118.7(4)
C18 C23 C22 122.6(3)
C27 C28 C29 121.0(4)
C30 C29 C28 122.1(4)
C9 C8 C7 120.6(4)
C14 C13 O5 115.4(5)

loop_
_geom_bond_atom_site_label_1
_geom_bond_atom_site_label_2
_geom_bond_distance
O1 C31 1.364(4)
O1 C4 1.445(3)
O5 C12 1.325(4)
O5 C13 1.452(5)
O3 C15 1.199(4)
O6 C12 1.194(4)
O7 C21 1.369(4)
O7 C24 1.406(5)
O4 C15 1.332(4)
O4 C16 1.458(4)
O2 C25 1.210(4)
C5 C6 1.505(4)
C5 C4 1.526(4)
C5 C1 1.584(4)
C6 C11 1.376(4)
C6 C7 1.391(4)
C1 C15 1.516(4)
C1 C12 1.528(4)
C1 C2 1.545(4)
C4 C25 1.529(4)
C4 C3 1.546(4)
C3 C18 1.504(4)
C3 C2 1.525(4)
C25 C26 1.439(5)
C31 C30 1.377(5)
C31 C26 1.385(4)
C18 C23 1.378(4)
C18 C19 1.389(4)
C21 C20 1.365(5)
C21 C22 1.387(5)
C26 C27 1.403(5)
C20 C19 1.365(5)
C11 C10 1.390(5)
C22 C23 1.382(5)
C30 C29 1.379(6)
C7 C8 1.383(5)
C9 C8 1.366(5)
C9 C10 1.368(5)
C17 C16 1.404(6)
C27 C28 1.355(6)
C28 C29 1.385(7)
C13 C14 1.296(7)
